data_1516309
loop_
_publ_author_name
'Amri, Mahrez'
'Clarkson, Guy J.'
'Walton, Richard I.'

_publ_section_title
;
 Anisotropic Thermal Expansion of SiO2and AlPO4Clathrasils with the
 AST-Type Structure
;
_journal_issue 14
_journal_name_full 'The Journal of Physical Chemistry C'
_journal_page_first 6726
_journal_paper_doi 10.1021/jp100368e
_journal_volume 114
_journal_year 2010
_chemical_formula_sum 'C7 H14 F N O20 Si10'
_chemical_formula_weight 732.09
_chemical_name_systematic
; 
 ? 
;
_space_group_IT_number 87
_symmetry_cell_setting tetragonal
_symmetry_space_group_name_Hall '-I 4'
_symmetry_space_group_name_H-M 'I 4/m'
_atom_sites_solution_primary direct
_atom_sites_solution_secondary difmap
_audit_creation_method SHELXL-97
_cell_angle_alpha 90.00
_cell_angle_beta 90.00
_cell_angle_gamma 90.00
_cell_formula_units_Z 2
_cell_length_a 9.1827(4)
_cell_length_b 9.1827(4)
_cell_length_c 13.3572(9)
_cell_measurement_reflns_used 1198
_cell_measurement_temperature 350(2)
_cell_measurement_theta_max 28.87
_cell_measurement_theta_min 3.04
_cell_volume 1126.31(10)
_computing_cell_refinement 'CrysAlis RED, Oxford Diffraction Ltd'
_computing_data_collection 'CrysAlis CCD, Oxford Diffraction Ltd'
_computing_data_reduction 'CrysAlis RED, Oxford Diffraction Ltd'
_computing_molecular_graphics 'SHELXTL (Sheldrick, 1997)'
_computing_publication_material 'SHELXTL (Sheldrick, 1997)'
_computing_structure_refinement 'SHELXL-97 (Sheldrick, 1997)'
_computing_structure_solution 'SHELXS-97 (Sheldrick, 1990)'
_diffrn_ambient_temperature 350(2)
_diffrn_detector_area_resol_mean 10.2833
_diffrn_measured_fraction_theta_full 0.994
_diffrn_measured_fraction_theta_max 0.897
_diffrn_measurement_device_type 'Oxford Diffraction Gemini R'
_diffrn_measurement_method '\f & \w scans'
_diffrn_radiation_monochromator graphite
_diffrn_radiation_source 'Enhance (Mo) X-ray Source'
_diffrn_radiation_type MoK\a
_diffrn_radiation_wavelength 0.71073
_diffrn_reflns_av_R_equivalents 0.0200
_diffrn_reflns_av_sigmaI/netI 0.0249
_diffrn_reflns_limit_h_max 11
_diffrn_reflns_limit_h_min -6
_diffrn_reflns_limit_k_max 11
_diffrn_reflns_limit_k_min -12
_diffrn_reflns_limit_l_max 17
_diffrn_reflns_limit_l_min -17
_diffrn_reflns_number 1795
_diffrn_reflns_theta_full 27.00
_diffrn_reflns_theta_max 28.99
_diffrn_reflns_theta_min 3.05
_diffrn_standards_decay_% nil
_exptl_absorpt_coefficient_mu 0.694
_exptl_absorpt_correction_T_max 1.00
_exptl_absorpt_correction_T_min 0.92
_exptl_absorpt_correction_type multi-scan
_exptl_absorpt_process_details 'ABSPACK(CrysAlis, Oxford Diffraction)'
_exptl_crystal_colour colourless
_exptl_crystal_density_diffrn 2.159
_exptl_crystal_density_method 'not measured'
_exptl_crystal_description block
_exptl_crystal_F_000 744
_exptl_crystal_size_max 0.1
_exptl_crystal_size_mid 0.1
_exptl_crystal_size_min 0.1
_refine_diff_density_max 0.375
_refine_diff_density_min -0.359
_refine_diff_density_rms 0.090
_refine_ls_extinction_method none
_refine_ls_goodness_of_fit_ref 1.188
_refine_ls_hydrogen_treatment undef
_refine_ls_matrix_type full
_refine_ls_number_parameters 60
_refine_ls_number_reflns 705
_refine_ls_number_restraints 6
_refine_ls_restrained_S_all 1.189
_refine_ls_R_factor_all 0.0409
_refine_ls_R_factor_gt 0.0353
_refine_ls_shift/su_max 0.000
_refine_ls_shift/su_mean 0.000
_refine_ls_structure_factor_coef Fsqd
_refine_ls_weighting_details 'calc w=1/[\s^2^(Fo^2^)+(0.0245P)^2^+5.3446P] where P=(Fo^2^+2Fc^2^)/3'
_refine_ls_weighting_scheme calc
_refine_ls_wR_factor_gt 0.0866
_refine_ls_wR_factor_ref 0.0885
_reflns_number_gt 628
_reflns_number_total 705
_reflns_threshold_expression >2sigma(I)
_cod_data_source_file SiO2(Q)350.cif
_cod_data_source_block ma350
_cod_original_sg_symbol_H-M I4/m
_cod_database_code 1516309

loop_
_symmetry_equiv_pos_as_xyz
'x, y, z'
'-x, -y, z'
'-y, x, z'
'y, -x, z'
'x+1/2, y+1/2, z+1/2'
'-x+1/2, -y+1/2, z+1/2'
'-y+1/2, x+1/2, z+1/2'
'y+1/2, -x+1/2, z+1/2'
'-x, -y, -z'
'x, y, -z'
'y, -x, -z'
'-y, x, -z'
'-x+1/2, -y+1/2, -z+1/2'
'x+1/2, y+1/2, -z+1/2'
'y+1/2, -x+1/2, -z+1/2'
'-y+1/2, x+1/2, -z+1/2'

loop_
_atom_site_label
_atom_site_type_symbol
_atom_site_fract_x
_atom_site_fract_y
_atom_site_fract_z
_atom_site_U_iso_or_equiv
_atom_site_adp_type
_atom_site_occupancy
_atom_site_symmetry_multiplicity
_atom_site_calc_flag
_atom_site_refinement_flags
Si1 Si 0.46227(7) 0.26973(7) 0.38629(5) 0.0105(2) Uani 1 1 d .
Si2 Si 0.5000 0.0000 0.2500 0.0090(3) Uani 1 4 d S
F1 F 0.5000 0.5000 0.5000 0.0337(13) Uani 1 8 d S
O1 O 0.4353(2) 0.1280(2) 0.31824(14) 0.0152(4) Uani 1 1 d .
O2 O 0.6206(2) 0.3321(2) 0.35796(15) 0.0196(5) Uani 1 1 d .
O3 O 0.4520(3) 0.2125(3) 0.5000 0.0201(6) Uani 1 2 d S
N1 N 0.1295(15) 0.054(2) 0.5000 0.072(4) Uani 0.25 2 d SP
C1 C 0.1295(15) 0.054(2) 0.5000 0.072(4) Uani 0.25 2 d SP
C2 C 0.054(3) 0.128(3) 0.4294(18) 0.124(8) Uani 0.40 1 d PU
C3 C 0.176(6) -0.054(7) 0.5000 0.133(17) Uiso 0.30 2 d SP
C4 C -0.060(4) 0.063(4) 0.391(2) 0.082(10) Uiso 0.20 1 d P

loop_
_atom_site_aniso_label
_atom_site_aniso_U_11
_atom_site_aniso_U_22
_atom_site_aniso_U_33
_atom_site_aniso_U_23
_atom_site_aniso_U_13
_atom_site_aniso_U_12
Si1 0.0105(3) 0.0106(3) 0.0105(4) -0.0013(3) 0.0005(3) 0.0000(2)
Si2 0.0090(4) 0.0090(4) 0.0090(6) 0.000 0.000 0.000
F1 0.0344(19) 0.0344(19) 0.032(3) 0.000 0.000 0.000
O1 0.0154(9) 0.0138(9) 0.0165(9) -0.0056(8) 0.0033(8) -0.0002(7)
O2 0.0155(9) 0.0191(10) 0.0242(10) -0.0082(9) 0.0059(8) -0.0059(8)
O3 0.0325(17) 0.0162(14) 0.0116(12) 0.000 0.000 -0.0029(12)
N1 0.041(7) 0.071(10) 0.102(12) 0.000 0.000 -0.015(7)
C1 0.041(7) 0.071(10) 0.102(12) 0.000 0.000 -0.015(7)
C2 0.129(10) 0.118(10) 0.126(10) 0.014(7) 0.007(7) -0.008(7)

loop_
_atom_type_symbol
_atom_type_description
_atom_type_scat_dispersion_real
_atom_type_scat_dispersion_imag
_atom_type_scat_source
C C 0.0033 0.0016 'International Tables Vol C Tables 4.2.6.8 and 6.1.1.4'
H H 0.0000 0.0000 'International Tables Vol C Tables 4.2.6.8 and 6.1.1.4'
N N 0.0061 0.0033 'International Tables Vol C Tables 4.2.6.8 and 6.1.1.4'
O O 0.0106 0.0060 'International Tables Vol C Tables 4.2.6.8 and 6.1.1.4'
F F 0.0171 0.0103 'International Tables Vol C Tables 4.2.6.8 and 6.1.1.4'
Si Si 0.0817 0.0704 'International Tables Vol C Tables 4.2.6.8 and 6.1.1.4'

loop_
_geom_angle_atom_site_label_1
_geom_angle_atom_site_label_2
_geom_angle_atom_site_label_3
_geom_angle
_geom_angle_site_symmetry_1
_geom_angle_site_symmetry_3
O1 Si1 O2 105.03(11) . 4_565
O1 Si1 O2 107.15(10) . .
O2 Si1 O2 113.20(16) 4_565 .
O1 Si1 O3 105.08(12) . .
O2 Si1 O3 112.51(14) 4_565 .
O2 Si1 O3 113.04(14) . .
O1 Si2 O1 108.90(7) 16_545 .
O1 Si2 O1 110.62(14) 16_545 15
O1 Si2 O1 108.90(7) . 15
O1 Si2 O1 108.90(7) 16_545 2_655
O1 Si2 O1 110.62(14) . 2_655
O1 Si2 O1 108.90(7) 15 2_655
Si2 O1 Si1 149.21(13) . .
Si1 O2 Si1 140.85(14) 3_655 .
Si1 O3 Si1 141.25(19) 10_556 .
C3 N1 C3 172(4) . 3
C3 N1 C2 131.6(17) . 10_556
C3 N1 C2 45.9(12) 3 10_556
C3 N1 C2 131.6(17) . .
C3 N1 C2 45.9(12) 3 .
C2 N1 C2 88(2) 10_556 .
C3 N1 C2 48.4(15) . 4
C3 N1 C2 127.9(16) 3 4
C2 N1 C2 147(2) 10_556 4
C2 N1 C2 83(2) . 4
C3 N1 C2 48.4(15) . 11_556
C3 N1 C2 127.9(16) 3 11_556
C2 N1 C2 83(2) 10_556 11_556
C2 N1 C2 147(2) . 11_556
C2 N1 C2 87(2) 4 11_556
C3 N1 C4 101(2) . 4
C3 N1 C4 76.5(19) 3 4
C2 N1 C4 115(2) 10_556 4
C2 N1 C4 30.9(18) . 4
C2 N1 C4 52(2) 4 4
C2 N1 C4 131(2) 11_556 4
C3 N1 C4 101(2) . 11_556
C3 N1 C4 76.5(19) 3 11_556
C2 N1 C4 30.9(18) 10_556 11_556
C2 N1 C4 115(2) . 11_556
C2 N1 C4 131(2) 4 11_556
C2 N1 C4 52(2) 11_556 11_556
C4 N1 C4 134(3) 4 11_556
C3 N1 C1 46(3) . 11_556
C3 N1 C1 126(3) 3 11_556
C2 N1 C1 105.8(13) 10_556 11_556
C2 N1 C1 105.8(13) . 11_556
C2 N1 C1 47.5(13) 4 11_556
C2 N1 C1 47.5(13) 11_556 11_556
C4 N1 C1 83.4(13) 4 11_556
C4 N1 C1 83.4(13) 11_556 11_556
C3 N1 N1 46(3) . 11_556
C3 N1 N1 126(3) 3 11_556
C2 N1 N1 105.8(13) 10_556 11_556
C2 N1 N1 105.8(13) . 11_556
C2 N1 N1 47.5(13) 4 11_556
C2 N1 N1 47.5(13) 11_556 11_556
C4 N1 N1 83.4(13) 4 11_556
C4 N1 N1 83.4(13) 11_556 11_556
C1 N1 N1 0.0(10) 11_556 11_556
C3 N1 N1 136(3) . 3
C3 N1 N1 36(3) 3 3
C2 N1 N1 48.5(13) 10_556 3
C2 N1 N1 48.5(13) . 3
C2 N1 N1 105.5(12) 4 3
C2 N1 N1 105.5(12) 11_556 3
C4 N1 N1 68.2(17) 4 3
C4 N1 N1 68.2(17) 11_556 3
C1 N1 N1 90.000(3) 11_556 3
N1 N1 N1 90.000(3) 11_556 3
C3 N1 C1 136(3) . 3
C3 N1 C1 36(3) 3 3
C2 N1 C1 48.5(13) 10_556 3
C2 N1 C1 48.5(13) . 3
C2 N1 C1 105.5(12) 4 3
C2 N1 C1 105.5(12) 11_556 3
C4 N1 C1 68.2(17) 4 3
C4 N1 C1 68.2(17) 11_556 3
C1 N1 C1 90.000(3) 11_556 3
N1 N1 C1 90.000(3) 11_556 3
N1 N1 C1 0.0(4) 3 3
C4 C2 C3 154(6) 4 3
C4 C2 C4 59(4) 4 .
C3 C2 C4 123(5) 3 .
C4 C2 N1 90(4) 4 .
C3 C2 N1 65(4) 3 .
C4 C2 N1 117(3) . .
C4 C2 N1 121(4) 4 3
C3 C2 N1 51(4) 3 3
C4 C2 N1 72(2) . 3
N1 C2 N1 84.1(16) . 3
C4 C2 C1 121(4) 4 3
C3 C2 C1 51(4) 3 3
C4 C2 C1 72(2) . 3
N1 C2 C1 84.1(16) . 3
N1 C2 C1 0.0(18) 3 3
C4 C2 C2 79(3) 4 3
C3 C2 C2 99(4) 3 3
C4 C2 C2 23.9(17) . 3
N1 C2 C2 106.5(11) . 3
N1 C2 C2 47.9(15) 3 3
C1 C2 C2 47.9(15) 3 3
C4 C2 C2 41(3) 4 4
C3 C2 C2 113(4) 3 4
C4 C2 C2 83.0(17) . 4
N1 C2 C2 48.9(15) . 4
N1 C2 C2 106.3(11) 3 4
C1 C2 C2 106.3(11) 3 4
C2 C2 C2 90.000(5) 3 4
C4 C2 C4 23(2) 4 2
C3 C2 C4 131(4) 3 2
C4 C2 C4 59(2) . 2
N1 C2 C4 72.3(19) . 2
N1 C2 C4 103(2) 3 2
C1 C2 C4 103(2) 3 2
C2 C2 C4 70.5(14) 3 2
C2 C2 C4 25.7(12) 4 2
C4 C2 C2 129(3) 4 10_556
C3 C2 C2 25(4) 3 10_556
C4 C2 C2 112.8(19) . 10_556
N1 C2 C2 45.8(12) . 10_556
N1 C2 C2 46.6(12) 3 10_556
C1 C2 C2 46.6(12) 3 10_556
C2 C2 C2 90.000(4) 3 10_556
C2 C2 C2 90.000(1) 4 10_556
C4 C2 C2 106.1(14) 2 10_556
C2 C3 C2 130(7) 4 11_556
C2 C3 N1 80(4) 4 .
C2 C3 N1 80(4) 11_556 .
C2 C3 N1 69(4) 4 11_556
C2 C3 N1 69(4) 11_556 11_556
N1 C3 N1 98(4) . 11_556
C2 C3 C1 69(4) 4 11_556
C2 C3 C1 69(4) 11_556 11_556
N1 C3 C1 98(4) . 11_556
N1 C3 C1 0.0(10) 11_556 11_556
C2 C3 C4 12(3) 4 2
C2 C3 C4 119(5) 11_556 2
N1 C3 C4 79(3) . 2
N1 C3 C4 58(2) 11_556 2
C1 C3 C4 58(2) 11_556 2
C2 C3 C4 119(5) 4 9_556
C2 C3 C4 12(3) 11_556 9_556
N1 C3 C4 79(3) . 9_556
N1 C3 C4 58(2) 11_556 9_556
C1 C3 C4 58(2) 11_556 9_556
C4 C3 C4 107(4) 2 9_556
C2 C4 C4 140(3) 3 4
C2 C4 C4 83(6) 3 3
C4 C4 C4 90.000(5) 4 3
C2 C4 C2 115(4) 3 .
C4 C4 C2 38(3) 4 .
C4 C4 C2 118(3) 3 .
C2 C4 N1 59(3) 3 3
C4 C4 N1 89(3) 4 3
C4 C4 N1 112.8(14) 3 3
C2 C4 N1 56(2) . 3
C2 C4 C1 59(3) 3 3
C4 C4 C1 89(3) 4 3
C4 C4 C1 112.8(14) 3 3
C2 C4 C1 56(2) . 3
N1 C4 C1 0.000(2) 3 3
C2 C4 C4 117(5) 3 2
C4 C4 C4 45.000(5) 4 2
C4 C4 C4 45.000(5) 3 2
C2 C4 C4 77(3) . 2
N1 C4 C4 104.9(17) 3 2
C1 C4 C4 104.9(17) 3 2
C2 C4 C3 15(3) 3 9_556
C4 C4 C3 126.2(17) 4 9_556
C4 C4 C3 87(4) 3 9_556
C2 C4 C3 101(3) . 9_556
N1 C4 C3 45.3(18) 3 9_556
C1 C4 C3 45.3(18) 3 9_556
C4 C4 C3 112(3) 2 9_556
C2 C4 C2 76(3) 3 2
C4 C4 C2 87(2) 4 2
C4 C4 C2 16.4(13) 3 2
C2 C4 C2 108(3) . 2
N1 C4 C2 97(2) 3 2
C1 C4 C2 97(2) 3 2
C4 C4 C2 44(2) 2 2
C3 C4 C2 76(3) 9_556 2
C2 C4 N1 38(3) 3 9_556
C4 C4 N1 108.6(15) 4 9_556
C4 C4 N1 55(2) 3 9_556
C2 C4 N1 103(2) . 9_556
N1 C4 N1 62.1(13) 3 9_556
C1 C4 N1 62.1(13) 3 9_556
C4 C4 N1 80(2) 2 9_556
C3 C4 N1 33.7(19) 9_556 9_556
C2 C4 N1 42.2(12) 2 9_556
C2 C4 C1 38(3) 3 9_556
C4 C4 C1 108.6(15) 4 9_556
C4 C4 C1 55(2) 3 9_556
C2 C4 C1 103(2) . 9_556
N1 C4 C1 62.1(13) 3 9_556
C1 C4 C1 62.1(13) 3 9_556
C4 C4 C1 80(2) 2 9_556
C3 C4 C1 33.7(19) 9_556 9_556
C2 C4 C1 42.2(12) 2 9_556
N1 C4 C1 0.0(10) 9_556 9_556

loop_
_geom_bond_atom_site_label_1
_geom_bond_atom_site_label_2
_geom_bond_distance
_geom_bond_site_symmetry_2
Si1 O1 1.6069(19) .
Si1 O2 1.608(2) 4_565
Si1 O2 1.608(2) .
Si1 O3 1.6100(12) .
Si2 O1 1.6016(18) 16_545
Si2 O1 1.6016(18) .
Si2 O1 1.6016(18) 15
Si2 O1 1.6016(18) 2_655
O2 Si1 1.608(2) 3_655
O3 Si1 1.6100(12) 10_556
N1 C3 1.08(6) .
N1 C3 1.32(6) 3
N1 C2 1.35(3) 10_556
N1 C2 1.35(3) .
N1 C2 1.37(3) 4
N1 C2 1.37(3) 11_556
N1 C4 1.57(3) 4
N1 C4 1.57(3) 11_556
N1 C1 1.824(18) 11_556
N1 N1 1.824(18) 11_556
N1 N1 1.824(18) 3
N1 C1 1.824(18) 3
C2 C4 0.81(4) 4
C2 C3 1.04(3) 3
C2 C4 1.31(5) .
C2 N1 1.37(3) 3
C2 C1 1.37(3) 3
C2 C2 1.81(4) 3
C2 C2 1.81(4) 4
C2 C4 1.83(4) 2
C2 C2 1.89(5) 10_556
C3 C2 1.04(3) 4
C3 C2 1.04(3) 11_556
C3 N1 1.32(6) 11_556
C3 C1 1.32(6) 11_556
C3 C4 1.80(5) 2
C3 C4 1.80(5) 9_556
C4 C2 0.81(4) 3
C4 C4 1.13(4) 4
C4 C4 1.13(4) 3
C4 N1 1.57(3) 3
C4 C1 1.57(3) 3
C4 C4 1.60(6) 2
C4 C3 1.80(5) 9_556
C4 C2 1.83(4) 2
C4 N1 1.92(4) 9_556
C4 C1 1.92(4) 9_556
